data_1517036
loop_
_publ_author_name
'Shantanu Hazra'
'Biswarup Sarkar'
'Subrata Naiya'
'Michael G.B. Drew'
'Ashutosh Ghosh'

_publ_section_title
;
 Structural variations in the complexes of cadmium(II),
 hexamethylenetetramine, and 2-, 3- and 4-nitrobenzoates
;
_journal_name_full
;
Inorganica Chimica Acta
;
_journal_page_first 12
_journal_page_last 19
_journal_volume 402
_journal_year 2013
_chemical_formula_sum 'C40 H46 Cd N12 O18'
_chemical_formula_weight 1095.29
_space_group_IT_number 2
_symmetry_cell_setting triclinic
_symmetry_space_group_name_Hall '-P 1'
_symmetry_space_group_name_H-M 'P -1'
_atom_sites_solution_hydrogens geom
_atom_sites_solution_primary direct
_atom_sites_solution_secondary difmap
_cell_angle_alpha 84.717(14)
_cell_angle_beta 75.307(15)
_cell_angle_gamma 85.07(2)
_cell_formula_units_Z 1
_cell_length_a 7.8716(19)
_cell_length_b 11.583(3)
_cell_length_c 12.6457(15)
_cell_measurement_reflns_used 7923
_cell_measurement_temperature 150(2)
_cell_measurement_theta_max 30.00
_cell_measurement_theta_min 2.68
_cell_volume 1108.2(4)
_computing_cell_refinement 'Crysalis, Oxford Diffraction'
_computing_data_collection 'Crysalis, Oxford Diffraction'
_computing_data_reduction 'Crysalis, Oxford Diffraction'
_computing_molecular_graphics PLATON(Spek,2004)
_computing_structure_refinement 'SHELXL-97 (Sheldrick, 1997)'
_computing_structure_solution 'SHELXS-97 (Sheldrick, 1997)'
_diffrn_ambient_temperature 150(2)
_diffrn_measured_fraction_theta_full 0.964
_diffrn_measured_fraction_theta_max 0.964
_diffrn_radiation_monochromator graphite
_diffrn_radiation_source 'fine-focus sealed tube'
_diffrn_radiation_type MoK\a
_diffrn_radiation_wavelength 0.71073
_diffrn_reflns_av_R_equivalents 0.0751
_diffrn_reflns_av_sigmaI/netI 0.1033
_diffrn_reflns_limit_h_max 11
_diffrn_reflns_limit_h_min -6
_diffrn_reflns_limit_k_max 15
_diffrn_reflns_limit_k_min -16
_diffrn_reflns_limit_l_max 17
_diffrn_reflns_limit_l_min -17
_diffrn_reflns_number 7923
_diffrn_reflns_theta_full 30.00
_diffrn_reflns_theta_max 30.00
_diffrn_reflns_theta_min 2.68
_exptl_absorpt_coefficient_mu 0.586
_exptl_absorpt_correction_T_max 1.000
_exptl_absorpt_correction_T_min 0.893
_exptl_absorpt_correction_type empirical
_exptl_absorpt_process_details 'ABSPACK, Oxford Diffraction Ltd'
_exptl_crystal_colour white
_exptl_crystal_density_diffrn 1.641
_exptl_crystal_density_method 'not measured'
_exptl_crystal_description block
_exptl_crystal_F_000 562
_exptl_crystal_size_max 0.18
_exptl_crystal_size_mid 0.18
_exptl_crystal_size_min 0.16
_refine_diff_density_max 1.335
_refine_diff_density_min -2.540
_refine_diff_density_rms 0.223
_refine_ls_extinction_method none
_refine_ls_goodness_of_fit_ref 0.915
_refine_ls_hydrogen_treatment mixed
_refine_ls_matrix_type full
_refine_ls_number_parameters 329
_refine_ls_number_reflns 6210
_refine_ls_number_restraints 3
_refine_ls_restrained_S_all 0.915
_refine_ls_R_factor_all 0.0714
_refine_ls_R_factor_gt 0.0614
_refine_ls_shift/su_max 0.004
_refine_ls_shift/su_mean 0.000
_refine_ls_structure_factor_coef Fsqd
_refine_ls_weighting_details
;
_refine_ls_weighting_details 
  w=1/[\s^2^(Fo^2^)+(0.1317P)^2^+0.0000P] where P=(Fo^2^+2Fc^2^)/3 
;
_refine_ls_weighting_scheme calc
_refine_ls_wR_factor_gt 0.1601
_refine_ls_wR_factor_ref 0.1823
_reflns_number_gt 5545
_reflns_number_total 6210
_reflns_threshold_expression >2sigma(I)
_cod_data_source_file ICA-2013-402-12-19-2.cif
_cod_data_source_block 2
_cod_original_sg_symbol_H-M P-1
_cod_database_code 1517036

loop_
_symmetry_equiv_pos_as_xyz
'x, y, z'
'-x, -y, -z'

loop_
_atom_site_label
_atom_site_type_symbol
_atom_site_fract_x
_atom_site_fract_y
_atom_site_fract_z
_atom_site_U_iso_or_equiv
_atom_site_adp_type
_atom_site_occupancy
_atom_site_symmetry_multiplicity
_atom_site_calc_flag
_atom_site_refinement_flags
C52 C -0.3535(4) -0.1228(3) 0.0180(3) 0.0185(6) Uani 1 1 d .
H52A H -0.3877 -0.0939 0.0905 0.022 Uiso 1 1 calc R
H52B H -0.3708 -0.0592 -0.0344 0.022 Uiso 1 1 calc R
C54 C -0.4103(4) -0.2584(3) -0.0980(3) 0.0206(7) Uani 1 1 d .
H54A H -0.4833 -0.3202 -0.1026 0.025 Uiso 1 1 calc R
H54B H -0.4281 -0.1955 -0.1511 0.025 Uiso 1 1 calc R
C56 C -0.2008(5) -0.3969(3) -0.0452(3) 0.0210(7) Uani 1 1 d .
H56A H -0.0786 -0.4264 -0.0631 0.025 Uiso 1 1 calc R
H56B H -0.2724 -0.4595 -0.0495 0.025 Uiso 1 1 calc R
C58 C -0.1400(4) -0.2630(3) 0.0727(3) 0.0168(6) Uani 1 1 d .
H58A H -0.0169 -0.2908 0.0568 0.020 Uiso 1 1 calc R
H58B H -0.1721 -0.2367 0.1462 0.020 Uiso 1 1 calc R
C59 C -0.1170(4) -0.2081(3) -0.1177(3) 0.0182(6) Uani 1 1 d .
H59A H -0.1314 -0.1448 -0.1712 0.022 Uiso 1 1 calc R
H59B H 0.0057 -0.2364 -0.1354 0.022 Uiso 1 1 calc R
C60 C -0.4358(4) -0.3131(3) 0.0927(3) 0.0205(7) Uani 1 1 d .
H60A H -0.5105 -0.3749 0.0909 0.025 Uiso 1 1 calc R
H60B H -0.4686 -0.2864 0.1660 0.025 Uiso 1 1 calc R
C12 C -0.1479(4) -0.0042(3) 0.2560(3) 0.0162(6) Uani 1 1 d .
C14 C -0.2521(4) 0.0599(3) 0.3525(3) 0.0144(6) Uani 1 1 d .
C15 C -0.2370(4) 0.0224(3) 0.4575(3) 0.0180(6) Uani 1 1 d .
H15 H -0.1619 -0.0415 0.4688 0.022 Uiso 1 1 calc R
C16 C -0.3344(4) 0.0811(3) 0.5441(3) 0.0182(6) Uani 1 1 d .
C17 C -0.4466(4) 0.1794(3) 0.5311(3) 0.0223(7) Uani 1 1 d .
H17 H -0.5109 0.2181 0.5914 0.027 Uiso 1 1 calc R
C18 C -0.4588(5) 0.2170(3) 0.4266(3) 0.0248(7) Uani 1 1 d .
H18 H -0.5320 0.2820 0.4157 0.030 Uiso 1 1 calc R
C19 C -0.3622(4) 0.1582(3) 0.3373(3) 0.0197(6) Uani 1 1 d .
H19 H -0.3709 0.1844 0.2670 0.024 Uiso 1 1 calc R
C31 C -0.2456(4) -0.5281(3) 0.5124(3) 0.0179(6) Uani 1 1 d .
H31 H -0.3302 -0.4670 0.5297 0.022 Uiso 1 1 calc R
C32 C -0.1790(4) -0.5563(3) 0.4048(3) 0.0166(6) Uani 1 1 d .
C33 C -0.0530(4) -0.6492(3) 0.3809(3) 0.0191(6) Uani 1 1 d .
H33 H -0.0090 -0.6682 0.3087 0.023 Uiso 1 1 calc R
C34 C 0.0072(5) -0.7137(3) 0.4645(3) 0.0230(7) Uani 1 1 d .
H34 H 0.0910 -0.7753 0.4475 0.028 Uiso 1 1 calc R
C35 C -0.0568(5) -0.6869(3) 0.5725(3) 0.0217(7) Uani 1 1 d .
H35 H -0.0176 -0.7293 0.6288 0.026 Uiso 1 1 calc R
C36 C -0.1821(4) -0.5937(3) 0.5937(3) 0.0183(6) Uani 1 1 d .
C41 C -0.2421(4) -0.4821(3) 0.3168(3) 0.0193(6) Uani 1 1 d .
N44 N -0.2453(4) -0.5608(3) 0.7069(3) 0.0239(6) Uani 1 1 d .
N51 N -0.1638(3) -0.1637(2) -0.0069(2) 0.0139(5) Uani 1 1 d .
N53 N -0.4658(3) -0.2160(3) 0.0137(3) 0.0205(6) Uani 1 1 d .
N55 N -0.2258(4) -0.3015(3) -0.1252(2) 0.0201(6) Uani 1 1 d .
N57 N -0.2488(4) -0.3598(3) 0.0680(2) 0.0166(5) Uani 1 1 d .
N20 N -0.3223(4) 0.0393(3) 0.6560(3) 0.0249(7) Uani 1 1 d .
O11 O -0.1768(3) 0.0329(2) 0.16441(19) 0.0206(5) Uani 1 1 d .
O13 O -0.0423(4) -0.0872(3) 0.2736(2) 0.0293(6) Uani 1 1 d .
O31 O -0.2486(4) -0.0579(3) 0.6690(2) 0.0333(7) Uani 1 1 d .
O32 O -0.3879(4) 0.1010(3) 0.7306(2) 0.0418(8) Uani 1 1 d .
O42 O -0.1901(4) -0.5243(2) 0.2196(2) 0.0224(5) Uani 1 1 d .
H42 H -0.2309 -0.4820 0.1753 0.027 Uiso 1 1 calc R
O43 O -0.3280(4) -0.3897(3) 0.3339(2) 0.0310(6) Uani 1 1 d .
O45 O -0.3627(4) -0.4819(3) 0.7263(2) 0.0309(6) Uani 1 1 d .
O46 O -0.1769(4) -0.6116(3) 0.7768(2) 0.0333(7) Uani 1 1 d .
Cd1 Cd 0.0000 0.0000 0.0000 0.01471(12) Uani 1 2 d S
O1 O 0.1800(3) -0.1284(3) 0.0789(2) 0.0249(6) Uani 1 1 d D
H1 H 0.285(3) -0.163(4) 0.064(3) 0.030 Uiso 1 1 d D
H2 H 0.139(5) -0.134(4) 0.1497(16) 0.030 Uiso 1 1 d D

loop_
_atom_site_aniso_label
_atom_site_aniso_U_11
_atom_site_aniso_U_22
_atom_site_aniso_U_33
_atom_site_aniso_U_23
_atom_site_aniso_U_13
_atom_site_aniso_U_12
C52 0.0112(13) 0.0207(16) 0.0215(16) -0.0019(13) -0.0020(11) 0.0049(11)
C54 0.0198(15) 0.0223(17) 0.0236(17) -0.0018(13) -0.0106(13) -0.0064(13)
C56 0.0222(15) 0.0184(16) 0.0201(16) -0.0034(13) -0.0012(13) 0.0009(12)
C58 0.0159(13) 0.0218(16) 0.0146(14) 0.0007(12) -0.0085(11) -0.0004(11)
C59 0.0147(13) 0.0254(17) 0.0151(14) -0.0038(12) -0.0042(11) 0.0002(12)
C60 0.0148(13) 0.0267(17) 0.0178(15) 0.0018(13) -0.0017(11) 0.0000(12)
C12 0.0172(13) 0.0162(14) 0.0133(14) -0.0044(11) 0.0010(11) -0.0016(11)
C14 0.0144(13) 0.0128(13) 0.0148(14) -0.0050(11) -0.0007(11) 0.0009(11)
C15 0.0195(14) 0.0183(15) 0.0160(15) -0.0044(12) -0.0034(12) 0.0006(12)
C16 0.0164(13) 0.0255(17) 0.0133(14) -0.0038(12) -0.0036(11) -0.0012(12)
C17 0.0189(14) 0.0250(17) 0.0227(17) -0.0093(14) -0.0028(13) 0.0017(13)
C18 0.0218(15) 0.0219(17) 0.0294(19) -0.0038(14) -0.0056(14) 0.0059(13)
C19 0.0188(14) 0.0220(16) 0.0193(16) -0.0017(13) -0.0076(12) 0.0021(12)
C31 0.0185(14) 0.0155(14) 0.0189(15) -0.0067(12) -0.0013(12) 0.0003(11)
C32 0.0183(14) 0.0139(14) 0.0184(15) -0.0033(11) -0.0056(11) -0.0009(11)
C33 0.0229(15) 0.0168(15) 0.0163(15) -0.0020(12) -0.0026(12) 0.0004(12)
C34 0.0236(16) 0.0194(16) 0.0232(17) 0.0004(13) -0.0042(13) 0.0072(13)
C35 0.0243(16) 0.0166(15) 0.0241(17) 0.0038(13) -0.0080(13) 0.0006(13)
C36 0.0190(14) 0.0182(15) 0.0167(15) -0.0019(12) -0.0013(12) -0.0046(12)
C41 0.0194(14) 0.0178(15) 0.0207(16) -0.0042(12) -0.0051(12) 0.0016(12)
N44 0.0233(14) 0.0298(16) 0.0191(14) -0.0028(12) -0.0034(11) -0.0097(12)
N51 0.0106(10) 0.0179(13) 0.0131(12) -0.0044(10) -0.0031(9) 0.0041(9)
N53 0.0113(11) 0.0269(15) 0.0226(14) 0.0024(12) -0.0056(10) 0.0025(11)
N55 0.0201(13) 0.0264(15) 0.0155(13) -0.0045(11) -0.0059(10) -0.0040(11)
N57 0.0166(12) 0.0196(13) 0.0137(12) -0.0032(10) -0.0035(10) 0.0002(10)
N20 0.0214(14) 0.0368(18) 0.0159(14) -0.0076(13) -0.0021(11) -0.0007(13)
O11 0.0193(11) 0.0315(14) 0.0107(10) -0.0046(10) -0.0025(9) -0.0007(10)
O13 0.0400(15) 0.0266(14) 0.0159(12) -0.0030(10) -0.0015(11) 0.0134(12)
O31 0.0501(18) 0.0300(15) 0.0211(14) -0.0011(12) -0.0137(13) 0.0043(13)
O32 0.0451(18) 0.062(2) 0.0163(13) -0.0185(14) -0.0033(13) 0.0135(16)
O42 0.0301(13) 0.0185(12) 0.0165(12) 0.0009(9) -0.0050(10) 0.0061(10)
O43 0.0398(15) 0.0254(14) 0.0282(15) -0.0077(12) -0.0135(12) 0.0165(12)
O45 0.0332(14) 0.0332(15) 0.0236(14) -0.0097(12) -0.0005(11) 0.0006(12)
O46 0.0342(15) 0.0486(19) 0.0181(13) -0.0042(13) -0.0086(11) -0.0001(13)
Cd1 0.01389(17) 0.01836(19) 0.01212(18) -0.00220(12) -0.00427(11) 0.00197(11)
O1 0.0147(11) 0.0406(16) 0.0175(12) 0.0038(11) -0.0053(9) 0.0069(10)

loop_
_atom_type_symbol
_atom_type_description
_atom_type_scat_dispersion_real
_atom_type_scat_dispersion_imag
_atom_type_scat_source
C C 0.0033 0.0016 'International Tables Vol C Tables 4.2.6.8 and 6.1.1.4'
H H 0.0000 0.0000 'International Tables Vol C Tables 4.2.6.8 and 6.1.1.4'
N N 0.0061 0.0033 'International Tables Vol C Tables 4.2.6.8 and 6.1.1.4'
O O 0.0106 0.0060 'International Tables Vol C Tables 4.2.6.8 and 6.1.1.4'
Cd Cd -0.8075 1.2024 'International Tables Vol C Tables 4.2.6.8 and 6.1.1.4'

loop_
_geom_angle_atom_site_label_1
_geom_angle_atom_site_label_2
_geom_angle_atom_site_label_3
_geom_angle
_geom_angle_site_symmetry_1
_geom_angle_site_symmetry_3
N53 C52 N51 111.8(3) . .
N55 C54 N53 111.9(3) . .
N55 C56 N57 112.1(3) . .
N57 C58 N51 111.7(3) . .
N55 C59 N51 112.2(3) . .
N53 C60 N57 112.1(3) . .
O13 C12 O11 126.9(3) . .
O13 C12 C14 117.9(3) . .
O11 C12 C14 115.3(3) . .
C15 C14 C19 119.6(3) . .
C15 C14 C12 119.9(3) . .
C19 C14 C12 120.6(3) . .
C16 C15 C14 118.8(3) . .
C15 C16 C17 122.7(3) . .
C15 C16 N20 118.9(3) . .
C17 C16 N20 118.4(3) . .
C18 C17 C16 118.1(3) . .
C17 C18 C19 120.3(3) . .
C18 C19 C14 120.5(3) . .
C32 C31 C36 118.0(3) . .
C31 C32 C33 120.0(3) . .
C31 C32 C41 117.9(3) . .
C33 C32 C41 122.1(3) . .
C34 C33 C32 120.5(3) . .
C35 C34 C33 120.6(3) . .
C34 C35 C36 117.5(3) . .
C31 C36 C35 123.4(3) . .
C31 C36 N44 118.4(3) . .
C35 C36 N44 118.2(3) . .
O43 C41 O42 123.9(3) . .
O43 C41 C32 122.7(3) . .
O42 C41 C32 113.4(3) . .
O46 N44 O45 123.6(3) . .
O46 N44 C36 118.3(3) . .
O45 N44 C36 118.1(3) . .
C59 N51 C58 107.5(3) . .
C59 N51 C52 107.6(3) . .
C58 N51 C52 108.6(2) . .
C59 N51 Cd1 111.70(19) . .
C58 N51 Cd1 113.92(19) . .
C52 N51 Cd1 107.28(19) . .
C52 N53 C60 108.6(3) . .
C52 N53 C54 107.9(3) . .
C60 N53 C54 108.1(3) . .
C54 N55 C59 108.8(3) . .
C54 N55 C56 108.8(3) . .
C59 N55 C56 108.5(3) . .
C56 N57 C58 108.4(3) . .
C56 N57 C60 108.0(3) . .
C58 N57 C60 107.3(3) . .
O32 N20 O31 123.6(4) . .
O32 N20 C16 118.4(3) . .
O31 N20 C16 118.0(3) . .
C12 O11 Cd1 125.8(2) . .
O11 Cd1 O11 180.0 2 .
O11 Cd1 O1 88.93(9) 2 .
O11 Cd1 O1 91.07(9) . .
O11 Cd1 O1 91.07(9) 2 2
O11 Cd1 O1 88.94(9) . 2
O1 Cd1 O1 180.0 . 2
O11 Cd1 N51 89.37(9) 2 2
O11 Cd1 N51 90.63(9) . 2
O1 Cd1 N51 93.32(10) . 2
O1 Cd1 N51 86.68(10) 2 2
O11 Cd1 N51 90.63(9) 2 .
O11 Cd1 N51 89.37(9) . .
O1 Cd1 N51 86.68(10) . .
O1 Cd1 N51 93.32(10) 2 .
N51 Cd1 N51 180.0 2 .

loop_
_geom_bond_atom_site_label_1
_geom_bond_atom_site_label_2
_geom_bond_distance
_geom_bond_site_symmetry_2
C52 N53 1.467(5) .
C52 N51 1.490(4) .
C54 N55 1.460(4) .
C54 N53 1.484(5) .
C56 N55 1.463(5) .
C56 N57 1.478(4) .
C58 N57 1.483(4) .
C58 N51 1.489(4) .
C59 N55 1.461(5) .
C59 N51 1.484(4) .
C60 N53 1.478(4) .
C60 N57 1.489(4) .
C12 O13 1.258(4) .
C12 O11 1.266(4) .
C12 C14 1.506(4) .
C14 C15 1.390(5) .
C14 C19 1.400(5) .
C15 C16 1.368(4) .
C16 C17 1.404(5) .
C16 N20 1.476(5) .
C17 C18 1.378(5) .
C18 C19 1.390(5) .
C31 C32 1.387(5) .
C31 C36 1.391(5) .
C32 C33 1.399(4) .
C32 C41 1.502(5) .
C33 C34 1.396(5) .
C34 C35 1.385(5) .
C35 C36 1.395(5) .
C36 N44 1.466(5) .
C41 O43 1.222(4) .
C41 O42 1.318(4) .
N44 O46 1.229(4) .
N44 O45 1.237(4) .
N51 Cd1 2.402(3) .
N20 O32 1.217(4) .
N20 O31 1.238(4) .
O11 Cd1 2.234(2) .
Cd1 O11 2.234(2) 2
Cd1 O1 2.301(3) .
Cd1 O1 2.301(3) 2
Cd1 N51 2.402(3) 2
